data_8107076
loop_
_publ_author_name
'Schutte-Smith, Marietjie'
'Eselem Bungu, Paul Severin'
'Steyl, Gideon'
'Roodt, Andreas'

_publ_section_title
;
 Crystal structure of 3,5,7-tris(morpholinomethyl)tropolone&#x00B7;0.67
 hydrate, C22H33N3O5&#x00B7;0.67H2O
;
_journal_issue 3
_journal_name_full 'Zeitschrift f\"ur Kristallographie - New Crystal Structures'
_journal_page_first 999
_journal_page_last 1002
_journal_paper_doi 10.1515/ncrs-2016-0083
_journal_volume 231
_journal_year 2016
_chemical_formula_moiety 'C22 H33 N3 O5, H1.34 O0.67 '
_chemical_formula_sum 'C22 H34.34 N3 O5.67'
_chemical_formula_weight 431.53
_space_group_IT_number 14
_space_group_name_Hall '-P 2ybc'
_space_group_name_H-M_alt 'P 1 21/c 1'
_symmetry_cell_setting monoclinic
_symmetry_space_group_name_Hall '-P 2ybc'
_symmetry_space_group_name_H-M 'P 1 21/c 1'
_atom_sites_solution_hydrogens geom
_atom_sites_solution_primary direct
_atom_sites_solution_secondary difmap
_cell_angle_alpha 90.00
_cell_angle_beta 112.155(2)
_cell_angle_gamma 90.00
_cell_formula_units_Z 4
_cell_length_a 11.9915(6)
_cell_length_b 18.993(1)
_cell_length_c 10.5332(5)
_cell_measurement_reflns_used 9968
_cell_measurement_temperature 100(2)
_cell_measurement_theta_max 27.76
_cell_measurement_theta_min 2.35
_cell_volume 2221.9(2)
_computing_cell_refinement 'SAINT-Plus (Bruker, 2012)'
_computing_data_collection Apex2(Bruker,2012)
_computing_data_reduction 'SAINT-Plus (Bruker, 2012)'
_computing_molecular_graphics 'Mercury (Macrae et al., 2008)'
_computing_structure_refinement 'SHELXL-2014 (Sheldrick, 2002)'
_computing_structure_solution 'SIR92 (Burla et al., 1994) and SHELX (Sheldrick, 2008)'
_diffrn_ambient_temperature 100(2)
_diffrn_measured_fraction_theta_full 0.997
_diffrn_measured_fraction_theta_max 0.996
_diffrn_measurement_device_type 'Bruker APEX-II CCD'
_diffrn_measurement_method '\f and \w scans'
_diffrn_radiation_monochromator graphite
_diffrn_radiation_type MoK\a
_diffrn_radiation_wavelength 0.71073
_diffrn_reflns_av_R_equivalents 0.0451
_diffrn_reflns_Laue_measured_fraction_full 0.997
_diffrn_reflns_Laue_measured_fraction_max 0.996
_diffrn_reflns_limit_h_max 15
_diffrn_reflns_limit_h_min -15
_diffrn_reflns_limit_k_max 25
_diffrn_reflns_limit_k_min -25
_diffrn_reflns_limit_l_max 13
_diffrn_reflns_limit_l_min -13
_diffrn_reflns_number 47649
_diffrn_reflns_point_group_measured_fraction_full 0.997
_diffrn_reflns_point_group_measured_fraction_max 0.996
_diffrn_reflns_theta_full 25.242
_diffrn_reflns_theta_max 27.999
_diffrn_reflns_theta_min 2.124
_exptl_absorpt_coefficient_mu 0.093
_exptl_absorpt_correction_T_max 0.993
_exptl_absorpt_correction_T_min 0.960
_exptl_absorpt_correction_type multi-scan
_exptl_absorpt_process_details 'SADABS (Bruker, 2012)'
_exptl_crystal_colour yellow
_exptl_crystal_density_diffrn 1.292
_exptl_crystal_density_method 'not measured'
_exptl_crystal_description plate
_exptl_crystal_F_000 904
_exptl_crystal_size_max 0.443
_exptl_crystal_size_mid 0.312
_exptl_crystal_size_min 0.079
_refine_diff_density_max 0.3
_refine_diff_density_min -0.232
_refine_diff_density_rms 0.048
_refine_ls_extinction_method none
_refine_ls_goodness_of_fit_ref 1.054
_refine_ls_hydrogen_treatment mixed
_refine_ls_matrix_type full
_refine_ls_number_parameters 292
_refine_ls_number_reflns 5344
_refine_ls_number_restraints 3
_refine_ls_restrained_S_all 1.054
_refine_ls_R_factor_all 0.0573
_refine_ls_R_factor_gt 0.0412
_refine_ls_shift/su_max 0
_refine_ls_shift/su_mean 0
_refine_ls_structure_factor_coef Fsqd
_refine_ls_weighting_details 'w=1/[\s^2^(Fo^2^)+(0.0569P)^2^+0.5283P] where P=(Fo^2^+2Fc^2^)/3'
_refine_ls_weighting_scheme calc
_refine_ls_wR_factor_ref 0.1139
_reflns_number_gt 4142
_reflns_number_total 5344
_reflns_threshold_expression 'I > 2\s(I)'
_cod_data_source_file suppl_ncrs-2016-0083_suppl.cif
_cod_data_source_block 11rpb1_0ma
_cod_original_cell_volume 2221.9(3)
_cod_original_sg_symbol_H-M 'P 21/c'
_cod_database_code 8107076

loop_
_symmetry_equiv_pos_as_xyz
'x, y, z'
'-x, y+1/2, -z+1/2'
'-x, -y, -z'
'x, -y-1/2, z-1/2'

loop_
_atom_site_label
_atom_site_fract_x
_atom_site_fract_y
_atom_site_fract_z
_atom_site_U_iso_or_equiv
_atom_site_adp_type
_atom_site_calc_flag
_atom_site_occupancy
_atom_site_disorder_assembly
_atom_site_disorder_group
_atom_site_type_symbol
O1 0.39736(8) 0.11061(5) 0.21802(9) 0.0216(2) Uani d 1 . . O
O2 0.28806(8) 0.22558(5) 0.11278(9) 0.0226(2) Uani d 1 . . O
O30 -0.02112(8) 0.31672(6) -0.35103(10) 0.0286(2) Uani d 1 . . O
O70 0.86587(9) -0.08961(5) 0.22705(10) 0.0280(2) Uani d 1 . . O
O50 0.73553(10) 0.06074(6) -0.36038(11) 0.0348(3) Uani d 1 . . O
N50 0.71576(10) 0.14669(6) -0.14634(11) 0.0192(2) Uani d 1 . . N
N30 0.23099(9) 0.31518(6) -0.18441(11) 0.0164(2) Uani d 1 . . N
N70 0.71684(9) 0.02655(6) 0.23533(10) 0.0179(2) Uani d 1 . . N
C4 0.50472(11) 0.24913(7) -0.05380(12) 0.0177(3) Uani d 1 . . C
H4 0.5025 0.2825 -0.1194 0.021 Uiso calc 1 . . H
C51 0.69056(11) 0.21264(7) -0.08938(13) 0.0192(3) Uani d 1 . . C
H51A 0.6597 0.2471 -0.1623 0.023 Uiso calc 1 . . H
H51B 0.765 0.2309 -0.0222 0.023 Uiso calc 1 . . H
C3 0.41070(11) 0.25544(7) -0.00536(12) 0.0165(3) Uani d 1 . . C
C1 0.44476(11) 0.14465(7) 0.14896(12) 0.0169(3) Uani d 1 . . C
C5 0.59955(11) 0.20249(7) -0.02175(12) 0.0170(3) Uani d 1 . . C
C32 0.15966(12) 0.38163(7) -0.21589(14) 0.0227(3) Uani d 1 . . C
H32A 0.2105 0.4206 -0.2201 0.027 Uiso calc 1 . . H
H32B 0.1299 0.3914 -0.1439 0.027 Uiso calc 1 . . H
C35 0.15039(11) 0.25409(7) -0.19074(13) 0.0201(3) Uani d 1 . . C
H35B 0.1202 0.2579 -0.1176 0.024 Uiso calc 1 . . H
H35A 0.1958 0.2106 -0.1779 0.024 Uiso calc 1 . . H
C75 0.77975(13) -0.01676(8) 0.35678(14) 0.0247(3) Uani d 1 . . C
H75A 0.7275 -0.0545 0.3628 0.03 Uiso calc 1 . . H
H75B 0.8008 0.0118 0.4388 0.03 Uiso calc 1 . . H
C7 0.55900(11) 0.12085(7) 0.14749(12) 0.0171(3) Uani d 1 . . C
C2 0.38015(11) 0.21045(7) 0.08333(12) 0.0172(3) Uani d 1 . . C
C53 0.63868(14) 0.05226(8) -0.31342(17) 0.0316(3) Uani d 1 . . C
H53B 0.6606 0.017 -0.2416 0.038 Uiso calc 1 . . H
H53A 0.5678 0.0357 -0.3885 0.038 Uiso calc 1 . . H
C6 0.62381(11) 0.14724(7) 0.07443(13) 0.0181(3) Uani d 1 . . C
H6 0.6968 0.1245 0.0917 0.022 Uiso calc 1 . . H
C31 0.33490(11) 0.32147(7) -0.04899(12) 0.0176(3) Uani d 1 . . C
H31B 0.3038 0.3334 0.021 0.021 Uiso calc 1 . . H
H31A 0.3861 0.36 -0.0544 0.021 Uiso calc 1 . . H
C34 0.04610(12) 0.25248(8) -0.32732(14) 0.0239(3) Uani d 1 . . C
H34B 0.0762 0.2454 -0.3999 0.029 Uiso calc 1 . . H
H34A -0.0063 0.2133 -0.3292 0.029 Uiso calc 1 . . H
C52 0.60946(12) 0.12047(8) -0.25896(14) 0.0250(3) Uani d 1 . . C
H52A 0.5829 0.1552 -0.3319 0.03 Uiso calc 1 . . H
H52B 0.5446 0.1128 -0.2267 0.03 Uiso calc 1 . . H
C74 0.89261(13) -0.04732(8) 0.34678(15) 0.0282(3) Uani d 1 . . C
H74B 0.9459 -0.0093 0.3448 0.034 Uiso calc 1 . . H
H74A 0.9341 -0.0757 0.4274 0.034 Uiso calc 1 . . H
C73 0.80074(12) -0.04976(7) 0.10683(14) 0.0243(3) Uani d 1 . . C
H73B 0.78 -0.0799 0.0269 0.029 Uiso calc 1 . . H
H73A 0.8514 -0.0121 0.0969 0.029 Uiso calc 1 . . H
C55 0.81192(12) 0.15699(8) -0.19832(15) 0.0250(3) Uani d 1 . . C
H55B 0.8839 0.174 -0.1252 0.03 Uiso calc 1 . . H
H55A 0.7874 0.1919 -0.2708 0.03 Uiso calc 1 . . H
C33 0.05461(13) 0.37450(8) -0.35204(15) 0.0285(3) Uani d 1 . . C
H33A 0.0078 0.4176 -0.3713 0.034 Uiso calc 1 . . H
H33B 0.085 0.3676 -0.4244 0.034 Uiso calc 1 . . H
C71 0.60834(12) 0.05853(7) 0.24306(13) 0.0197(3) Uani d 1 . . C
H71A 0.6263 0.0739 0.3365 0.024 Uiso calc 1 . . H
H71B 0.5462 0.0228 0.2219 0.024 Uiso calc 1 . . H
C72 0.68697(12) -0.01874(7) 0.11388(14) 0.0218(3) Uani d 1 . . C
H72A 0.6452 0.0086 0.0318 0.026 Uiso calc 1 . . H
H72B 0.6339 -0.0564 0.1185 0.026 Uiso calc 1 . . H
C54 0.83852(14) 0.08795(9) -0.25301(17) 0.0340(4) Uani d 1 . . C
H54B 0.9026 0.095 -0.2868 0.041 Uiso calc 1 . . H
H54A 0.8663 0.0539 -0.179 0.041 Uiso calc 1 . . H
O11 0.90093(14) 0.13948(9) 0.36490(16) 0.0327(4) Uani d 0.667 . . O
H11B 0.848(2) 0.1085(13) 0.324(3) 0.056(9) Uiso d 0.667 . . H
H11A 0.914(3) 0.1613(14) 0.301(3) 0.057(9) Uiso d 0.667 . . H
H30 0.2614(15) 0.3083(10) -0.2560(19) 0.041(5) Uiso d 1 . . H

loop_
_atom_site_aniso_label
_atom_site_aniso_U_11
_atom_site_aniso_U_22
_atom_site_aniso_U_33
_atom_site_aniso_U_12
_atom_site_aniso_U_13
_atom_site_aniso_U_23
O1 0.0237(5) 0.0216(5) 0.0242(5) 0.0018(4) 0.0144(4) 0.0029(4)
O2 0.0211(5) 0.0290(5) 0.0220(5) 0.0079(4) 0.0129(4) 0.0063(4)
O30 0.0180(5) 0.0353(6) 0.0307(5) 0.0010(4) 0.0071(4) 0.0059(4)
O70 0.0263(5) 0.0221(5) 0.0335(6) 0.0060(4) 0.0087(4) -0.0033(4)
O50 0.0435(6) 0.0343(6) 0.0380(6) -0.0052(5) 0.0283(5) -0.0103(5)
N50 0.0183(5) 0.0207(6) 0.0218(6) 0.0005(4) 0.0111(4) 0.0000(4)
N30 0.0170(5) 0.0165(5) 0.0169(5) 0.0010(4) 0.0078(4) 0.0010(4)
N70 0.0183(5) 0.0179(6) 0.0180(5) 0.0032(4) 0.0074(4) 0.0016(4)
C4 0.0193(6) 0.0184(6) 0.0155(6) -0.0008(5) 0.0068(5) 0.0006(5)
C51 0.0201(6) 0.0185(7) 0.0218(6) 0.0003(5) 0.0110(5) 0.0010(5)
C3 0.0170(6) 0.0174(6) 0.0146(6) 0.0012(5) 0.0054(5) -0.0015(5)
C1 0.0185(6) 0.0183(6) 0.0151(6) -0.0010(5) 0.0078(5) -0.0020(5)
C5 0.0169(6) 0.0186(6) 0.0163(6) -0.0015(5) 0.0072(5) -0.0014(5)
C32 0.0214(7) 0.0197(7) 0.0278(7) 0.0043(5) 0.0103(6) 0.0032(5)
C35 0.0206(6) 0.0199(7) 0.0213(6) -0.0021(5) 0.0097(5) 0.0022(5)
C75 0.0283(7) 0.0239(7) 0.0211(7) 0.0069(6) 0.0084(6) 0.0050(5)
C7 0.0187(6) 0.0168(6) 0.0159(6) 0.0000(5) 0.0068(5) -0.0013(5)
C2 0.0164(6) 0.0214(7) 0.0144(6) 0.0015(5) 0.0064(5) -0.0014(5)
C53 0.0337(8) 0.0302(8) 0.0364(8) -0.0065(7) 0.0196(7) -0.0084(6)
C6 0.0162(6) 0.0203(6) 0.0183(6) 0.0020(5) 0.0072(5) -0.0013(5)
C31 0.0182(6) 0.0184(6) 0.0171(6) 0.0008(5) 0.0079(5) -0.0018(5)
C34 0.0215(7) 0.0268(7) 0.0239(7) -0.0034(6) 0.0090(5) 0.0017(6)
C52 0.0218(7) 0.0285(8) 0.0252(7) -0.0009(6) 0.0093(6) -0.0020(6)
C74 0.0266(7) 0.0273(8) 0.0263(7) 0.0074(6) 0.0051(6) -0.0011(6)
C73 0.0240(7) 0.0232(7) 0.0277(7) 0.0002(6) 0.0120(6) -0.0042(5)
C55 0.0225(7) 0.0283(8) 0.0300(7) -0.0003(6) 0.0163(6) -0.0006(6)
C33 0.0238(7) 0.0277(8) 0.0322(8) 0.0045(6) 0.0085(6) 0.0093(6)
C71 0.0212(6) 0.0200(7) 0.0209(6) 0.0041(5) 0.0114(5) 0.0033(5)
C72 0.0207(6) 0.0230(7) 0.0217(7) -0.0003(5) 0.0080(5) -0.0030(5)
C54 0.0306(8) 0.0342(9) 0.0467(9) 0.0020(7) 0.0254(7) -0.0041(7)
O11 0.0277(8) 0.0361(10) 0.0301(9) -0.0052(7) 0.0064(7) 0.0025(7)

loop_
_atom_type_symbol
_atom_type_description
_atom_type_scat_dispersion_real
_atom_type_scat_dispersion_imag
_atom_type_scat_source
C C 0.0033 0.0016 'International Tables Vol C Tables 4.2.6.8 and 6.1.1.4'
H H 0 0 'International Tables Vol C Tables 4.2.6.8 and 6.1.1.4'
N N 0.0061 0.0033 'International Tables Vol C Tables 4.2.6.8 and 6.1.1.4'
O O 0.0106 0.006 'International Tables Vol C Tables 4.2.6.8 and 6.1.1.4'

loop_
_geom_angle_atom_site_label_1
_geom_angle_atom_site_label_2
_geom_angle_atom_site_label_3
_geom_angle
_geom_angle_site_symmetry_1
_geom_angle_site_symmetry_3
C33 O30 C34 109.80(10) . .
C74 O70 C73 110.54(11) . .
C54 O50 C53 109.92(11) . .
C52 N50 C55 108.10(11) . .
C52 N50 C51 111.78(11) . .
C55 N50 C51 110.56(10) . .
C32 N30 C35 109.88(10) . .
C32 N30 C31 110.16(10) . .
C35 N30 C31 113.23(10) . .
C32 N30 H30 107.2(11) . .
C35 N30 H30 106.8(11) . .
C31 N30 H30 109.3(10) . .
C71 N70 C75 111.04(10) . .
C71 N70 C72 111.15(10) . .
C75 N70 C72 107.88(11) . .
C5 C4 C3 131.70(12) . .
C5 C4 H4 114.1 . .
C3 C4 H4 114.1 . .
N50 C51 C5 112.15(10) . .
N50 C51 H51A 109.2 . .
C5 C51 H51A 109.2 . .
N50 C51 H51B 109.2 . .
C5 C51 H51B 109.2 . .
H51A C51 H51B 107.9 . .
C4 C3 C2 129.17(12) . .
C4 C3 C31 115.57(11) . .
C2 C3 C31 115.20(11) . .
O1 C1 C7 118.77(11) . .
O1 C1 C2 115.38(11) . .
C7 C1 C2 125.68(11) . .
C4 C5 C6 125.55(11) . .
C4 C5 C51 118.29(11) . .
C6 C5 C51 116.09(11) . .
N30 C32 C33 109.71(11) . .
N30 C32 H32A 109.7 . .
C33 C32 H32A 109.7 . .
N30 C32 H32B 109.7 . .
C33 C32 H32B 109.7 . .
H32A C32 H32B 108.2 . .
N30 C35 C34 110.34(10) . .
N30 C35 H35B 109.6 . .
C34 C35 H35B 109.6 . .
N30 C35 H35A 109.6 . .
C34 C35 H35A 109.6 . .
H35B C35 H35A 108.1 . .
N70 C75 C74 109.50(11) . .
N70 C75 H75A 109.8 . .
C74 C75 H75A 109.8 . .
N70 C75 H75B 109.8 . .
C74 C75 H75B 109.8 . .
H75A C75 H75B 108.2 . .
C6 C7 C1 128.86(12) . .
C6 C7 C71 119.47(11) . .
C1 C7 C71 111.66(10) . .
O2 C2 C3 118.98(11) . .
O2 C2 C1 114.66(11) . .
C3 C2 C1 126.36(11) . .
O50 C53 C52 111.65(12) . .
O50 C53 H53B 109.3 . .
C52 C53 H53B 109.3 . .
O50 C53 H53A 109.3 . .
C52 C53 H53A 109.3 . .
H53B C53 H53A 108 . .
C7 C6 C5 131.66(12) . .
C7 C6 H6 114.2 . .
C5 C6 H6 114.2 . .
N30 C31 C3 114.19(10) . .
N30 C31 H31B 108.7 . .
C3 C31 H31B 108.7 . .
N30 C31 H31A 108.7 . .
C3 C31 H31A 108.7 . .
H31B C31 H31A 107.6 . .
O30 C34 C35 111.02(11) . .
O30 C34 H34B 109.4 . .
C35 C34 H34B 109.4 . .
O30 C34 H34A 109.4 . .
C35 C34 H34A 109.4 . .
H34B C34 H34A 108 . .
N50 C52 C53 110.12(12) . .
N50 C52 H52A 109.6 . .
C53 C52 H52A 109.6 . .
N50 C52 H52B 109.6 . .
C53 C52 H52B 109.6 . .
H52A C52 H52B 108.2 . .
O70 C74 C75 111.66(11) . .
O70 C74 H74B 109.3 . .
C75 C74 H74B 109.3 . .
O70 C74 H74A 109.3 . .
C75 C74 H74A 109.3 . .
H74B C74 H74A 107.9 . .
O70 C73 C72 111.37(11) . .
O70 C73 H73B 109.4 . .
C72 C73 H73B 109.4 . .
O70 C73 H73A 109.4 . .
C72 C73 H73A 109.4 . .
H73B C73 H73A 108 . .
N50 C55 C54 109.59(12) . .
N50 C55 H55B 109.8 . .
C54 C55 H55B 109.8 . .
N50 C55 H55A 109.8 . .
C54 C55 H55A 109.8 . .
H55B C55 H55A 108.2 . .
O30 C33 C32 111.45(11) . .
O30 C33 H33A 109.3 . .
C32 C33 H33A 109.3 . .
O30 C33 H33B 109.3 . .
C32 C33 H33B 109.3 . .
H33A C33 H33B 108 . .
N70 C71 C7 114.67(10) . .
N70 C71 H71A 108.6 . .
C7 C71 H71A 108.6 . .
N70 C71 H71B 108.6 . .
C7 C71 H71B 108.6 . .
H71A C71 H71B 107.6 . .
N70 C72 C73 110.02(11) . .
N70 C72 H72A 109.7 . .
C73 C72 H72A 109.7 . .
N70 C72 H72B 109.7 . .
C73 C72 H72B 109.7 . .
H72A C72 H72B 108.2 . .
O50 C54 C55 111.92(12) . .
O50 C54 H54B 109.2 . .
C55 C54 H54B 109.2 . .
O50 C54 H54A 109.2 . .
C55 C54 H54A 109.2 . .
H54B C54 H54A 107.9 . .
H11B O11 H11A 105(2) . .

loop_
_geom_bond_atom_site_label_1
_geom_bond_atom_site_label_2
_geom_bond_site_symmetry_2
_geom_bond_distance
O1 C1 . 1.2578(15)
O2 C2 . 1.2871(15)
O30 C33 . 1.4270(18)
O30 C34 . 1.4315(18)
O70 C74 . 1.4261(18)
O70 C73 . 1.4285(17)
O50 C54 . 1.421(2)
O50 C53 . 1.4328(18)
N50 C52 . 1.4627(18)
N50 C55 . 1.4642(17)
N50 C51 . 1.4687(17)
N30 C32 . 1.4902(17)
N30 C35 . 1.4954(17)
N30 C31 . 1.5037(16)
N30 H30 . 0.962(19)
N70 C71 . 1.4657(17)
N70 C75 . 1.4678(17)
N70 C72 . 1.4694(17)
C4 C5 . 1.3793(18)
C4 C3 . 1.4071(17)
C4 H4 . 0.93
C51 C5 . 1.5239(17)
C51 H51A . 0.97
C51 H51B . 0.97
C3 C2 . 1.4125(18)
C3 C31 . 1.5151(18)
C1 C7 . 1.4483(18)
C1 C2 . 1.4953(18)
C5 C6 . 1.4106(18)
C32 C33 . 1.516(2)
C32 H32A . 0.97
C32 H32B . 0.97
C35 C34 . 1.5092(19)
C35 H35B . 0.97
C35 H35A . 0.97
C75 C74 . 1.512(2)
C75 H75A . 0.97
C75 H75B . 0.97
C7 C6 . 1.3779(17)
C7 C71 . 1.5216(18)
C53 C52 . 1.511(2)
C53 H53B . 0.97
C53 H53A . 0.97
C6 H6 . 0.93
C31 H31B . 0.97
C31 H31A . 0.97
C34 H34B . 0.97
C34 H34A . 0.97
C52 H52A . 0.97
C52 H52B . 0.97
C74 H74B . 0.97
C74 H74A . 0.97
C73 C72 . 1.5134(19)
C73 H73B . 0.97
C73 H73A . 0.97
C55 C54 . 1.514(2)
C55 H55B . 0.97
C55 H55A . 0.97
C33 H33A . 0.97
C33 H33B . 0.97
C71 H71A . 0.97
C71 H71B . 0.97
C72 H72A . 0.97
C72 H72B . 0.97
C54 H54B . 0.97
C54 H54A . 0.97
O11 H11B . 0.852(17)
O11 H11A . 0.852(17)

loop_
_geom_hbond_atom_site_label_D
_geom_hbond_atom_site_label_H
_geom_hbond_atom_site_label_A
_geom_hbond_distance_DH
_geom_hbond_distance_HA
_geom_hbond_distance_DA
_geom_hbond_angle_DHA
_geom_hbond_site_symmetry_A
O11 H11A O30 0.852(17) 2.07(2) 2.888(2) 160(3) 4_666
O11 H11B N70 0.852(17) 2.160(17) 3.011(2) 176(3) .
N30 H30 O1 0.962(19) 2.332(18) 2.9273(16) 119.4(14) 4_565
N30 H30 O2 0.962(19) 1.662(19) 2.5949(17) 162.4(17) 4_565
C6 H6 N70 0.93 2.35 2.8186(18) 110.7 .
C31 H31A O1 0.97 2.51 3.1038(18) 119.1 4_565
C31 H31B O2 0.97 2.3 2.6940(17) 103.2 .
C34 H34B O2 0.97 2.55 3.221(2) 126 4_565
C35 H35A O70 0.97 2.41 3.1444(19) 132.2 3_655
C35 H35B O2 0.97 2.58 3.043(2) 109.7 .
C53 H53B O1 0.97 2.56 3.331(2) 136.6 3_655
